data_4027097
loop_
_publ_author_name
'Benito Alcaide'
'Pedro Almendros'
'Amparo Luna'
'Gonzalo G\'omez-Campillos'
'M. Rosario Torres'

_publ_section_title
;
 Ring Enlargement versus Selenoetherification on the Reaction of Allenyl
 Oxindoles with Selenenylating Reagents
;
_journal_name_full 'Journal of Organic Chemistry'
_journal_page_first 3549
_journal_page_last 3556
_journal_paper_doi 10.1021/jo202495z
_journal_volume 77
_journal_year 2012
_chemical_formula_sum 'C24 H20 Br N O2 Se'
_chemical_formula_weight 513.28
_chemical_name_systematic
; 
 ? 
;
_space_group_IT_number 2
_symmetry_cell_setting triclinic
_symmetry_space_group_name_Hall '-P 1'
_symmetry_space_group_name_H-M 'P -1'
_atom_sites_solution_hydrogens geom
_atom_sites_solution_primary direct
_atom_sites_solution_secondary difmap
_audit_creation_method SHELXL-97
_cell_angle_alpha 72.535(2)
_cell_angle_beta 81.060(3)
_cell_angle_gamma 76.979(3)
_cell_formula_units_Z 4
_cell_length_a 9.2292(13)
_cell_length_b 13.5016(19)
_cell_length_c 18.493(3)
_cell_measurement_reflns_used 1238
_cell_measurement_temperature 296(2)
_cell_measurement_theta_max 19.60
_cell_measurement_theta_min 2.49
_cell_volume 2132.1(5)
_computing_cell_refinement 'Bruker SMART'
_computing_data_collection 'Bruker SMART'
_computing_data_reduction 'Bruker SAINT'
_computing_molecular_graphics 'Bruker SHELXTL'
_computing_publication_material 'Bruker SHELXTL'
_computing_structure_refinement 'SHELXL-97 (Sheldrick, 1997)'
_computing_structure_solution 'SHELXS-97 (Sheldrick, 1990)'
_diffrn_ambient_temperature 296(2)
_diffrn_measured_fraction_theta_full 0.973
_diffrn_measured_fraction_theta_max 0.973
_diffrn_measurement_device_type 'CCD area detector'
_diffrn_measurement_method 'phi and omega scans'
_diffrn_radiation_monochromator graphite
_diffrn_radiation_source 'fine-focus sealed tube'
_diffrn_radiation_type MoK\a
_diffrn_radiation_wavelength 0.71073
_diffrn_reflns_av_R_equivalents 0.1410
_diffrn_reflns_av_sigmaI/netI 0.3628
_diffrn_reflns_limit_h_max 10
_diffrn_reflns_limit_h_min -10
_diffrn_reflns_limit_k_max 16
_diffrn_reflns_limit_k_min -16
_diffrn_reflns_limit_l_max 15
_diffrn_reflns_limit_l_min -21
_diffrn_reflns_number 16293
_diffrn_reflns_theta_full 25.00
_diffrn_reflns_theta_max 25.00
_diffrn_reflns_theta_min 1.16
_exptl_absorpt_coefficient_mu 3.655
_exptl_absorpt_correction_type none
_exptl_crystal_colour colorless
_exptl_crystal_density_diffrn 1.599
_exptl_crystal_description prismatic
_exptl_crystal_F_000 1024
_exptl_crystal_size_max 0.21
_exptl_crystal_size_mid 0.10
_exptl_crystal_size_min 0.07
_refine_diff_density_max 1.162
_refine_diff_density_min -0.669
_refine_diff_density_rms 0.161
_refine_ls_extinction_method none
_refine_ls_goodness_of_fit_ref 0.999
_refine_ls_hydrogen_treatment constr
_refine_ls_matrix_type full
_refine_ls_number_parameters 421
_refine_ls_number_reflns 7290
_refine_ls_number_restraints 0
_refine_ls_restrained_S_all 0.999
_refine_ls_R_factor_all 0.2553
_refine_ls_R_factor_gt 0.0764
_refine_ls_shift/su_max 0.001
_refine_ls_shift/su_mean 0.000
_refine_ls_structure_factor_coef Fsqd
_refine_ls_weighting_details 'calc w=1/[\s^2^(Fo^2^)+(0.0370P)^2^+0.0000P] where P=(Fo^2^+2Fc^2^)/3'
_refine_ls_weighting_scheme calc
_refine_ls_wR_factor_gt 0.1410
_refine_ls_wR_factor_ref 0.1752
_reflns_number_gt 2290
_reflns_number_total 7290
_reflns_threshold_expression >2sigma(I)
_cod_data_source_file jo202495z_si_002.cif
_cod_data_source_block al799
_cod_database_code 4027097

loop_
_symmetry_equiv_pos_as_xyz
'x, y, z'
'-x, -y, -z'

loop_
_atom_site_label
_atom_site_type_symbol
_atom_site_fract_x
_atom_site_fract_y
_atom_site_fract_z
_atom_site_U_iso_or_equiv
_atom_site_adp_type
_atom_site_occupancy
_atom_site_symmetry_multiplicity
_atom_site_calc_flag
_atom_site_refinement_flags
Br1 Br 0.12355(18) 0.34300(13) 0.56057(10) 0.0601(6) Uani 1 1 d .
N1 N 0.7985(12) 0.1562(9) 0.4450(6) 0.028(3) Uani 1 1 d .
O1 O 0.7046(9) 0.0008(7) 0.4968(5) 0.034(3) Uani 1 1 d .
Se1 Se 0.31292(17) 0.14240(12) 0.71791(9) 0.0419(5) Uani 1 1 d .
O2 O 0.4419(9) 0.1625(6) 0.4482(4) 0.028(2) Uani 1 1 d .
H2 H 0.4778 0.1126 0.4303 0.043 Uiso 1 1 calc R
Br1' Br 1.11761(19) 0.83888(14) 0.06816(11) 0.0652(6) Uani 1 1 d .
N1' N 0.6381(11) 0.6572(8) -0.0511(6) 0.024(3) Uani 1 1 d .
Se1' Se 0.96532(16) 0.63567(12) 0.22205(8) 0.0339(5) Uani 1 1 d .
O1' O 0.8026(9) 0.5034(7) -0.0042(5) 0.030(2) Uani 1 1 d .
O2' O 0.9852(8) 0.6690(6) -0.0510(4) 0.027(2) Uani 1 1 d .
H2' H 1.0427 0.6154 -0.0308 0.041 Uiso 1 1 calc R
C2 C 0.6925(14) 0.0969(13) 0.4801(8) 0.031(4) Uani 1 1 d .
C3 C 0.5482(14) 0.1749(9) 0.4937(7) 0.019(3) Uani 1 1 d .
C4 C 0.5906(15) 0.2818(10) 0.4550(7) 0.023(3) Uani 1 1 d .
C5 C 0.5160(15) 0.3825(11) 0.4450(8) 0.045(5) Uani 1 1 d .
H5 H 0.4155 0.3954 0.4627 0.054 Uiso 1 1 calc R
C6 C 0.585(2) 0.4646(11) 0.4098(8) 0.062(5) Uani 1 1 d .
H6 H 0.5347 0.5339 0.4047 0.074 Uiso 1 1 calc R
C7 C 0.7334(18) 0.4430(13) 0.3816(9) 0.066(6) Uani 1 1 d .
H7 H 0.7807 0.4995 0.3559 0.079 Uiso 1 1 calc R
C8 C 0.8136(16) 0.3421(12) 0.3899(9) 0.059(5) Uani 1 1 d .
H8 H 0.9132 0.3290 0.3707 0.071 Uiso 1 1 calc R
C9 C 0.7408(15) 0.2641(11) 0.4270(8) 0.032(4) Uani 1 1 d .
C10 C 0.4957(14) 0.1579(10) 0.5764(8) 0.025(4) Uani 1 1 d .
C11 C 0.3495(14) 0.1655(10) 0.6117(8) 0.026(4) Uani 1 1 d .
C12 C 0.2096(12) 0.1947(10) 0.5694(8) 0.033(4) Uani 1 1 d .
H12A H 0.1380 0.1507 0.5972 0.040 Uiso 1 1 calc R
H12B H 0.2352 0.1834 0.5192 0.040 Uiso 1 1 calc R
C13 C 0.6237(16) 0.1428(14) 0.6211(8) 0.038(4) Uani 1 1 d .
C14 C 0.6828(17) 0.0398(14) 0.6639(10) 0.057(5) Uani 1 1 d .
H14 H 0.6464 -0.0183 0.6623 0.069 Uiso 1 1 calc R
C15 C 0.8001(16) 0.0276(14) 0.7095(9) 0.066(4) Uani 1 1 d .
H15 H 0.8392 -0.0396 0.7387 0.079 Uiso 1 1 calc R
C16 C 0.8581(17) 0.1140(14) 0.7117(10) 0.066(4) Uani 1 1 d .
H16 H 0.9358 0.1058 0.7409 0.079 Uiso 1 1 calc R
C17 C 0.7959(16) 0.2085(15) 0.6698(9) 0.066(4) Uani 1 1 d .
H17 H 0.8310 0.2670 0.6716 0.079 Uiso 1 1 calc R
C18 C 0.6820(14) 0.2263(12) 0.6233(8) 0.046(5) Uani 1 1 d .
H18 H 0.6460 0.2943 0.5942 0.055 Uiso 1 1 calc R
C19 C 0.2679(14) 0.0054(11) 0.7443(7) 0.028(4) Uani 1 1 d .
C20 C 0.1763(14) -0.0271(12) 0.8122(8) 0.045(4) Uani 1 1 d .
H20 H 0.1344 0.0189 0.8418 0.054 Uiso 1 1 calc R
C21 C 0.1508(16) -0.1297(13) 0.8336(10) 0.055(5) Uani 1 1 d .
H21 H 0.0894 -0.1504 0.8781 0.066 Uiso 1 1 calc R
C22 C 0.2095(19) -0.2032(13) 0.7938(10) 0.060(5) Uani 1 1 d .
H22 H 0.1841 -0.2698 0.8097 0.072 Uiso 1 1 calc R
C23 C 0.3082(19) -0.1754(12) 0.7290(9) 0.064(5) Uani 1 1 d .
H23 H 0.3567 -0.2237 0.7022 0.077 Uiso 1 1 calc R
C24 C 0.3310(16) -0.0673(11) 0.7059(8) 0.050(5) Uani 1 1 d .
H24 H 0.3932 -0.0462 0.6618 0.060 Uiso 1 1 calc R
C25 C 0.9468(15) 0.1105(11) 0.4150(8) 0.054(5) Uani 1 1 d .
H25A H 1.0085 0.0761 0.4561 0.081 Uiso 1 1 calc R
H25B H 0.9918 0.1656 0.3792 0.081 Uiso 1 1 calc R
H25C H 0.9372 0.0598 0.3899 0.081 Uiso 1 1 calc R
C2' C 0.7592(16) 0.6005(12) -0.0188(8) 0.026(4) Uani 1 1 d .
C3' C 0.8483(13) 0.6781(10) -0.0037(7) 0.023(4) Uani 1 1 d .
C10' C 0.8568(13) 0.6562(9) 0.0816(7) 0.019(2) Uani 1 1 d .
C11' C 0.9767(13) 0.6617(9) 0.1128(7) 0.019(2) Uani 1 1 d .
C12' C 1.1231(13) 0.6940(11) 0.0735(8) 0.042(4) Uani 1 1 d .
H12C H 1.1390 0.6852 0.0226 0.050 Uiso 1 1 calc R
H12D H 1.2054 0.6491 0.1017 0.050 Uiso 1 1 calc R
C13' C 0.7100(14) 0.6420(11) 0.1265(7) 0.022(3) Uani 1 1 d .
C14' C 0.6794(16) 0.5406(11) 0.1601(8) 0.043(4) Uani 1 1 d .
H14' H 0.7487 0.4809 0.1547 0.052 Uiso 1 1 calc R
C15' C 0.539(2) 0.5318(16) 0.2029(9) 0.065(6) Uani 1 1 d .
H15' H 0.5145 0.4653 0.2244 0.078 Uiso 1 1 calc R
C16' C 0.4426(19) 0.6163(16) 0.2128(9) 0.054(5) Uani 1 1 d .
H16' H 0.3520 0.6084 0.2418 0.065 Uiso 1 1 calc R
C17' C 0.4739(16) 0.7132(17) 0.1816(9) 0.070(6) Uani 1 1 d .
H17' H 0.4045 0.7727 0.1873 0.083 Uiso 1 1 calc R
C18' C 0.6139(17) 0.7237(11) 0.1397(7) 0.048(5) Uani 1 1 d .
H18' H 0.6385 0.7905 0.1210 0.058 Uiso 1 1 calc R
C25' C 0.5380(14) 0.6135(11) -0.0824(9) 0.061(5) Uani 1 1 d .
H25D H 0.5718 0.5385 -0.0729 0.092 Uiso 1 1 calc R
H25E H 0.5384 0.6457 -0.1363 0.092 Uiso 1 1 calc R
H25F H 0.4385 0.6276 -0.0585 0.092 Uiso 1 1 calc R
C19' C 1.0754(8) 0.4943(5) 0.2440(5) 0.029(4) Uiso 1 1 d G
C20' C 1.1505(10) 0.4616(7) 0.3092(5) 0.043(4) Uiso 1 1 d G
H20' H 1.1479 0.5086 0.3374 0.052 Uiso 1 1 calc R
C21' C 1.2295(9) 0.3586(7) 0.3322(4) 0.060(5) Uiso 1 1 d G
H21' H 1.2798 0.3367 0.3759 0.073 Uiso 1 1 calc R
C22' C 1.2334(9) 0.2882(5) 0.2900(5) 0.051(4) Uiso 1 1 d G
H22' H 1.2863 0.2193 0.3054 0.061 Uiso 1 1 calc R
C23' C 1.1583(10) 0.3209(6) 0.2248(5) 0.051(4) Uiso 1 1 d G
H23' H 1.1609 0.2739 0.1966 0.061 Uiso 1 1 calc R
C24' C 1.0793(9) 0.4240(7) 0.2018(4) 0.039(4) Uiso 1 1 d G
H24' H 1.0290 0.4458 0.1582 0.046 Uiso 1 1 calc R
C4' C 0.7513(8) 0.7820(6) -0.0365(5) 0.021(3) Uiso 1 1 d G
C5' C 0.7638(8) 0.8847(7) -0.0418(5) 0.038(4) Uiso 1 1 d G
H5' H 0.8442 0.8966 -0.0230 0.045 Uiso 1 1 calc R
C6' C 0.6562(11) 0.9694(5) -0.0751(5) 0.060(5) Uiso 1 1 d G
H6' H 0.6645 1.0381 -0.0787 0.072 Uiso 1 1 calc R
C7' C 0.5360(9) 0.9515(7) -0.1032(5) 0.077(6) Uiso 1 1 d G
H7' H 0.4640 1.0083 -0.1255 0.093 Uiso 1 1 calc R
C8' C 0.5235(8) 0.8489(8) -0.0979(5) 0.052(5) Uiso 1 1 d G
H8' H 0.4431 0.8369 -0.1167 0.062 Uiso 1 1 calc R
C9' C 0.6312(10) 0.7641(6) -0.0646(5) 0.030(4) Uiso 1 1 d G

loop_
_atom_site_aniso_label
_atom_site_aniso_U_11
_atom_site_aniso_U_22
_atom_site_aniso_U_33
_atom_site_aniso_U_23
_atom_site_aniso_U_13
_atom_site_aniso_U_12
Br1 0.0442(11) 0.0530(12) 0.0719(14) -0.0120(10) -0.0010(10) 0.0032(10)
N1 0.027(8) 0.024(8) 0.025(8) 0.004(6) -0.003(6) -0.005(7)
O1 0.031(6) 0.020(6) 0.053(7) -0.014(6) -0.016(5) 0.003(5)
Se1 0.0464(11) 0.0468(11) 0.0315(11) -0.0140(9) 0.0073(8) -0.0096(9)
O2 0.035(6) 0.033(6) 0.014(6) -0.005(5) 0.005(5) -0.006(5)
Br1' 0.0607(12) 0.0566(12) 0.0862(15) -0.0138(11) -0.0093(11) -0.0333(10)
N1' 0.011(7) 0.028(7) 0.029(8) -0.002(6) -0.009(6) 0.003(6)
Se1' 0.0373(10) 0.0373(10) 0.0273(10) -0.0090(8) -0.0066(8) -0.0051(8)
O1' 0.019(6) 0.032(7) 0.038(7) -0.007(5) -0.017(5) 0.002(5)
O2' 0.008(5) 0.045(6) 0.021(6) -0.006(5) -0.005(4) 0.010(5)
C2 0.012(9) 0.051(11) 0.034(10) -0.019(9) -0.006(7) 0.002(9)
C3 0.019(8) 0.018(8) 0.018(9) -0.005(7) 0.008(7) -0.006(7)
C4 0.032(9) 0.016(9) 0.009(8) 0.006(7) 0.001(7) 0.005(7)
C5 0.022(9) 0.026(10) 0.085(14) -0.011(9) -0.002(9) -0.005(8)
C6 0.094(15) 0.018(10) 0.060(13) 0.000(9) 0.014(11) -0.012(10)
C7 0.051(13) 0.032(12) 0.103(16) -0.008(11) 0.034(11) -0.027(10)
C8 0.027(10) 0.033(11) 0.087(14) 0.014(10) 0.020(9) -0.005(9)
C9 0.028(9) 0.023(10) 0.043(10) -0.008(8) 0.008(8) -0.009(8)
C10 0.020(9) 0.022(9) 0.026(10) 0.003(7) 0.000(8) -0.002(7)
C11 0.018(9) 0.025(9) 0.041(10) -0.017(8) -0.007(8) -0.002(7)
C12 0.004(8) 0.062(11) 0.045(10) -0.036(9) 0.012(7) -0.009(7)
C13 0.025(10) 0.066(13) 0.031(11) -0.031(10) -0.003(8) -0.003(10)
C14 0.039(11) 0.056(13) 0.081(15) -0.025(11) -0.004(10) -0.010(10)
C15 0.027(7) 0.104(12) 0.075(9) -0.045(8) -0.010(6) 0.003(7)
C16 0.027(7) 0.104(12) 0.075(9) -0.045(8) -0.010(6) 0.003(7)
C17 0.027(7) 0.104(12) 0.075(9) -0.045(8) -0.010(6) 0.003(7)
C18 0.019(9) 0.059(12) 0.066(12) -0.020(10) -0.032(9) 0.003(9)
C19 0.029(9) 0.047(10) 0.014(9) -0.016(8) 0.013(7) -0.016(8)
C20 0.032(10) 0.059(12) 0.037(11) 0.005(9) -0.018(8) -0.008(9)
C21 0.033(11) 0.051(13) 0.066(14) 0.022(11) -0.016(9) -0.021(10)
C22 0.076(14) 0.046(13) 0.055(14) 0.007(11) -0.021(11) -0.026(11)
C23 0.107(16) 0.043(12) 0.044(12) 0.012(9) -0.024(11) -0.037(11)
C24 0.075(13) 0.033(10) 0.037(11) -0.004(9) 0.024(9) -0.029(10)
C25 0.037(11) 0.067(12) 0.057(12) -0.012(10) 0.003(9) -0.020(10)
C2' 0.021(9) 0.019(9) 0.037(10) -0.007(8) -0.006(8) -0.001(8)
C3' 0.007(8) 0.040(9) 0.026(9) -0.013(8) 0.002(7) -0.011(7)
C10' 0.014(6) 0.025(6) 0.021(6) -0.012(5) -0.001(5) -0.003(5)
C11' 0.014(6) 0.025(6) 0.021(6) -0.012(5) -0.001(5) -0.003(5)
C12' 0.030(9) 0.070(12) 0.044(10) -0.035(9) 0.012(8) -0.030(9)
C13' 0.015(8) 0.032(9) 0.023(9) -0.016(8) 0.003(7) -0.004(7)
C14' 0.054(11) 0.029(10) 0.036(11) 0.005(8) 0.000(9) -0.010(9)
C15' 0.075(15) 0.080(16) 0.044(13) -0.003(12) 0.006(11) -0.052(13)
C16' 0.034(12) 0.081(16) 0.036(12) 0.006(12) 0.007(9) -0.022(12)
C17' 0.023(11) 0.127(19) 0.036(12) -0.020(12) 0.012(9) 0.016(11)
C18' 0.071(12) 0.031(10) 0.026(10) -0.003(8) 0.036(9) -0.011(10)
C25' 0.034(10) 0.074(12) 0.094(14) -0.018(11) -0.032(10) -0.034(10)

loop_
_atom_type_symbol
_atom_type_description
_atom_type_scat_dispersion_real
_atom_type_scat_dispersion_imag
_atom_type_scat_source
C C 0.0033 0.0016 'International Tables Vol C Tables 4.2.6.8 and 6.1.1.4'
H H 0.0000 0.0000 'International Tables Vol C Tables 4.2.6.8 and 6.1.1.4'
N N 0.0061 0.0033 'International Tables Vol C Tables 4.2.6.8 and 6.1.1.4'
O O 0.0106 0.0060 'International Tables Vol C Tables 4.2.6.8 and 6.1.1.4'
Se Se -0.0929 2.2259 'International Tables Vol C Tables 4.2.6.8 and 6.1.1.4'
Br Br -0.2901 2.4595 'International Tables Vol C Tables 4.2.6.8 and 6.1.1.4'

loop_
_geom_angle_atom_site_label_1
_geom_angle_atom_site_label_2
_geom_angle_atom_site_label_3
_geom_angle
C2 N1 C9 112.5(12)
C2 N1 C25 122.6(12)
C9 N1 C25 123.5(11)
C11 Se1 C19 99.0(5)
C3 O2 H2 109.5
C2' N1' C9' 112.1(10)
C2' N1' C25' 123.7(11)
C9' N1' C25' 123.2(10)
C11' Se1' C19' 97.2(5)
C3' O2' H2' 109.5
O1 C2 N1 128.2(13)
O1 C2 C3 125.1(12)
N1 C2 C3 106.7(12)
O2 C3 C10 114.3(10)
O2 C3 C2 105.3(9)
C10 C3 C2 112.3(11)
O2 C3 C4 106.6(10)
C10 C3 C4 114.4(10)
C2 C3 C4 103.0(10)
C5 C4 C9 118.7(12)
C5 C4 C3 133.7(12)
C9 C4 C3 107.6(11)
C4 C5 C6 120.9(14)
C4 C5 H5 119.5
C6 C5 H5 119.5
C5 C6 C7 118.2(14)
C5 C6 H6 120.9
C7 C6 H6 120.9
C8 C7 C6 122.9(14)
C8 C7 H7 118.5
C6 C7 H7 118.5
C7 C8 C9 116.2(14)
C7 C8 H8 121.9
C9 C8 H8 121.9
C8 C9 C4 122.9(14)
C8 C9 N1 127.1(13)
C4 C9 N1 110.0(11)
C11 C10 C13 120.4(13)
C11 C10 C3 129.0(13)
C13 C10 C3 110.2(11)
C10 C11 C12 124.4(12)
C10 C11 Se1 120.7(10)
C12 C11 Se1 114.9(9)
C11 C12 Br1 108.2(8)
C11 C12 H12A 110.1
Br1 C12 H12A 110.1
C11 C12 H12B 110.1
Br1 C12 H12B 110.1
H12A C12 H12B 108.4
C18 C13 C14 119.6(14)
C18 C13 C10 121.7(15)
C14 C13 C10 118.7(14)
C15 C14 C13 117.9(15)
C15 C14 H14 121.1
C13 C14 H14 121.1
C14 C15 C16 121.9(18)
C14 C15 H15 119.0
C16 C15 H15 119.0
C17 C16 C15 116.3(18)
C17 C16 H16 121.8
C15 C16 H16 121.8
C16 C17 C18 124.9(18)
C16 C17 H17 117.5
C18 C17 H17 117.5
C13 C18 C17 119.3(16)
C13 C18 H18 120.3
C17 C18 H18 120.3
C24 C19 C20 117.9(13)
C24 C19 Se1 123.6(10)
C20 C19 Se1 118.2(11)
C19 C20 C21 118.0(15)
C19 C20 H20 121.0
C21 C20 H20 121.0
C22 C21 C20 124.8(16)
C22 C21 H21 117.6
C20 C21 H21 117.6
C21 C22 C23 118.3(16)
C21 C22 H22 120.8
C23 C22 H22 120.8
C22 C23 C24 116.4(16)
C22 C23 H23 121.8
C24 C23 H23 121.8
C19 C24 C23 124.4(14)
C19 C24 H24 117.8
C23 C24 H24 117.8
N1 C25 H25A 109.5
N1 C25 H25B 109.5
H25A C25 H25B 109.5
N1 C25 H25C 109.5
H25A C25 H25C 109.5
H25B C25 H25C 109.5
O1' C2' N1' 127.8(12)
O1' C2' C3' 123.8(13)
N1' C2' C3' 108.3(12)
O2' C3' C4' 109.0(9)
O2' C3' C10' 117.8(10)
C4' C3' C10' 112.3(10)
O2' C3' C2' 105.5(10)
C4' C3' C2' 100.3(9)
C10' C3' C2' 110.3(10)
C11' C10' C13' 122.9(12)
C11' C10' C3' 124.4(11)
C13' C10' C3' 112.2(10)
C10' C11' C12' 129.0(12)
C10' C11' Se1' 118.8(9)
C12' C11' Se1' 112.1(9)
C11' C12' Br1' 109.9(8)
C11' C12' H12C 109.7
Br1' C12' H12C 109.7
C11' C12' H12D 109.7
Br1' C12' H12D 109.7
H12C C12' H12D 108.2
C18' C13' C14' 119.3(12)
C18' C13' C10' 120.4(12)
C14' C13' C10' 120.1(13)
C13' C14' C15' 117.7(14)
C13' C14' H14' 121.2
C15' C14' H14' 121.2
C16' C15' C14' 121.2(16)
C16' C15' H15' 119.4
C14' C15' H15' 119.4
C15' C16' C17' 120.7(17)
C15' C16' H16' 119.6
C17' C16' H16' 119.6
C16' C17' C18' 119.0(17)
C16' C17' H17' 120.5
C18' C17' H17' 120.5
C13' C18' C17' 121.9(14)
C13' C18' H18' 119.1
C17' C18' H18' 119.1
N1' C25' H25D 109.5
N1' C25' H25E 109.5
H25D C25' H25E 109.5
N1' C25' H25F 109.5
H25D C25' H25F 109.5
H25E C25' H25F 109.5
C20' C19' C24' 120.0
C20' C19' Se1' 115.2(6)
C24' C19' Se1' 124.8(6)
C19' C20' C21' 120.0
C19' C20' H20' 120.0
C21' C20' H20' 120.0
C22' C21' C20' 120.0
C22' C21' H21' 120.0
C20' C21' H21' 120.0
C21' C22' C23' 120.0
C21' C22' H22' 120.0
C23' C22' H22' 120.0
C24' C23' C22' 120.0
C24' C23' H23' 120.0
C22' C23' H23' 120.0
C23' C24' C19' 120.0
C23' C24' H24' 120.0
C19' C24' H24' 120.0
C5' C4' C9' 120.0
C5' C4' C3' 131.2(7)
C9' C4' C3' 108.8(7)
C4' C5' C6' 120.0
C4' C5' H5' 120.0
C6' C5' H5' 120.0
C7' C6' C5' 120.0
C7' C6' H6' 120.0
C5' C6' H6' 120.0
C6' C7' C8' 120.0
C6' C7' H7' 120.0
C8' C7' H7' 120.0
C9' C8' C7' 120.0
C9' C8' H8' 120.0
C7' C8' H8' 120.0
N1' C9' C8' 129.6(8)
N1' C9' C4' 110.3(8)
C8' C9' C4' 120.0

loop_
_geom_bond_atom_site_label_1
_geom_bond_atom_site_label_2
_geom_bond_distance
Br1 C12 1.948(12)
N1 C2 1.365(15)
N1 C9 1.389(15)
N1 C25 1.467(15)
O1 C2 1.224(15)
Se1 C11 1.883(13)
Se1 C19 1.891(13)
O2 C3 1.454(13)
O2 H2 0.8200
Br1' C12' 1.917(12)
N1' C2' 1.319(15)
N1' C9' 1.377(11)
N1' C25' 1.468(14)
Se1' C11' 1.933(12)
Se1' C19' 1.905(6)
O1' C2' 1.239(13)
O2' C3' 1.424(12)
O2' H2' 0.8200
C2 C3 1.539(17)
C3 C10 1.494(16)
C3 C4 1.516(15)
C4 C5 1.350(16)
C4 C9 1.396(16)
C5 C6 1.348(16)
C5 H5 0.9300
C6 C7 1.385(18)
C6 H6 0.9300
C7 C8 1.372(18)
C7 H7 0.9300
C8 C9 1.332(16)
C8 H8 0.9300
C10 C11 1.401(15)
C10 C13 1.488(17)
C11 C12 1.527(16)
C12 H12A 0.9700
C12 H12B 0.9700
C13 C18 1.368(17)
C13 C14 1.410(19)
C14 C15 1.426(19)
C14 H14 0.9300
C15 C16 1.40(2)
C15 H15 0.9300
C16 C17 1.33(2)
C16 H16 0.9300
C17 C18 1.394(18)
C17 H17 0.9300
C18 H18 0.9300
C19 C24 1.355(16)
C19 C20 1.412(16)
C20 C21 1.386(18)
C20 H20 0.9300
C21 C22 1.38(2)
C21 H21 0.9300
C22 C23 1.398(19)
C22 H22 0.9300
C23 C24 1.447(17)
C23 H23 0.9300
C24 H24 0.9300
C25 H25A 0.9600
C25 H25B 0.9600
C25 H25C 0.9600
C2' C3' 1.578(15)
C3' C4' 1.493(14)
C3' C10' 1.525(16)
C10' C11' 1.352(15)
C10' C13' 1.495(15)
C11' C12' 1.521(14)
C12' H12C 0.9700
C12' H12D 0.9700
C13' C18' 1.310(16)
C13' C14' 1.396(16)
C14' C15' 1.419(18)
C14' H14' 0.9300
C15' C16' 1.320(19)
C15' H15' 0.9300
C16' C17' 1.34(2)
C16' H16' 0.9300
C17' C18' 1.412(17)
C17' H17' 0.9300
C18' H18' 0.9300
C25' H25D 0.9600
C25' H25E 0.9600
C25' H25F 0.9600
C19' C20' 1.3900
C19' C24' 1.3900
C20' C21' 1.3900
C20' H20' 0.9300
C21' C22' 1.3900
C21' H21' 0.9300
C22' C23' 1.3900
C22' H22' 0.9300
C23' C24' 1.3900
C23' H23' 0.9300
C24' H24' 0.9300
C4' C5' 1.3900
C4' C9' 1.3900
C5' C6' 1.3900
C5' H5' 0.9300
C6' C7' 1.3900
C6' H6' 0.9300
C7' C8' 1.3900
C7' H7' 0.9300
C8' C9' 1.3900
C8' H8' 0.9300

loop_
_geom_hbond_atom_site_label_D
_geom_hbond_atom_site_label_H
_geom_hbond_atom_site_label_A
_geom_hbond_distance_DH
_geom_hbond_distance_HA
_geom_hbond_distance_DA
_geom_hbond_angle_DHA
O2 H2 O1 0.82 2.54 2.927(12) 110.5

loop_
_geom_torsion_atom_site_label_1
_geom_torsion_atom_site_label_2
_geom_torsion_atom_site_label_3
_geom_torsion_atom_site_label_4
_geom_torsion
C9 N1 C2 O1 172.8(14)
C25 N1 C2 O1 6(2)
C9 N1 C2 C3 -5.6(15)
C25 N1 C2 C3 -172.8(11)
O1 C2 C3 O2 -62.3(16)
N1 C2 C3 O2 116.2(10)
O1 C2 C3 C10 62.7(17)
N1 C2 C3 C10 -118.8(11)
O1 C2 C3 C4 -173.8(13)
N1 C2 C3 C4 4.7(13)
O2 C3 C4 C5 68.5(18)
C10 C3 C4 C5 -59(2)
C2 C3 C4 C5 179.1(15)
O2 C3 C4 C9 -112.9(11)
C10 C3 C4 C9 119.8(12)
C2 C3 C4 C9 -2.3(14)
C9 C4 C5 C6 -1(2)
C3 C4 C5 C6 177.4(14)
C4 C5 C6 C7 2(2)
C5 C6 C7 C8 -2(3)
C6 C7 C8 C9 0(3)
C7 C8 C9 C4 1(2)
C7 C8 C9 N1 -177.4(14)
C5 C4 C9 C8 -1(2)
C3 C4 C9 C8 -179.7(14)
C5 C4 C9 N1 178.0(12)
C3 C4 C9 N1 -0.9(15)
C2 N1 C9 C8 -177.0(15)
C25 N1 C9 C8 -10(2)
C2 N1 C9 C4 4.3(16)
C25 N1 C9 C4 171.3(12)
O2 C3 C10 C11 -22.6(18)
C2 C3 C10 C11 -142.5(13)
C4 C3 C10 C11 100.6(16)
O2 C3 C10 C13 164.4(11)
C2 C3 C10 C13 44.5(15)
C4 C3 C10 C13 -72.3(15)
C13 C10 C11 C12 172.0(12)
C3 C10 C11 C12 0(2)
C13 C10 C11 Se1 -6.5(18)
C3 C10 C11 Se1 -178.8(10)
C19 Se1 C11 C10 -103.9(11)
C19 Se1 C11 C12 77.5(10)
C10 C11 C12 Br1 -100.8(13)
Se1 C11 C12 Br1 77.8(9)
C11 C10 C13 C18 -95.6(16)
C3 C10 C13 C18 78.0(16)
C11 C10 C13 C14 82.5(17)
C3 C10 C13 C14 -103.9(14)
C18 C13 C14 C15 1(2)
C10 C13 C14 C15 -176.7(12)
C13 C14 C15 C16 -1(2)
C14 C15 C16 C17 1(2)
C15 C16 C17 C18 -2(3)
C14 C13 C18 C17 -2(2)
C10 C13 C18 C17 176.1(13)
C16 C17 C18 C13 2(2)
C11 Se1 C19 C24 32.7(14)
C11 Se1 C19 C20 -154.5(11)
C24 C19 C20 C21 -3(2)
Se1 C19 C20 C21 -176.3(10)
C19 C20 C21 C22 1(2)
C20 C21 C22 C23 3(3)
C21 C22 C23 C24 -5(2)
C20 C19 C24 C23 1(2)
Se1 C19 C24 C23 174.3(12)
C22 C23 C24 C19 3(2)
C9' N1' C2' O1' -174.8(12)
C25' N1' C2' O1' -6(2)
C9' N1' C2' C3' 2.9(14)
C25' N1' C2' C3' 171.8(11)
O1' C2' C3' O2' 63.0(16)
N1' C2' C3' O2' -114.8(11)
O1' C2' C3' C4' 176.2(12)
N1' C2' C3' C4' -1.7(13)
O1' C2' C3' C10' -65.2(16)
N1' C2' C3' C10' 117.0(12)
O2' C3' C10' C11' 21.9(18)
C4' C3' C10' C11' -106.0(13)
C2' C3' C10' C11' 143.0(13)
O2' C3' C10' C13' -165.8(10)
C4' C3' C10' C13' 66.3(13)
C2' C3' C10' C13' -44.7(14)
C13' C10' C11' C12' -168.6(12)
C3' C10' C11' C12' 3(2)
C13' C10' C11' Se1' 6.6(17)
C3' C10' C11' Se1' 178.1(9)
C19' Se1' C11' C10' 101.4(10)
C19' Se1' C11' C12' -82.7(9)
C10' C11' C12' Br1' 98.5(14)
Se1' C11' C12' Br1' -77.0(10)
C11' C10' C13' C18' 83.4(17)
C3' C10' C13' C18' -89.0(15)
C11' C10' C13' C14' -91.2(16)
C3' C10' C13' C14' 96.3(14)
C18' C13' C14' C15' 5(2)
C10' C13' C14' C15' 179.2(13)
C13' C14' C15' C16' -2(2)
C14' C15' C16' C17' 1(3)
C15' C16' C17' C18' -2(3)
C14' C13' C18' C17' -6(2)
C10' C13' C18' C17' 179.6(13)
C16' C17' C18' C13' 4(2)
C11' Se1' C19' C20' 152.1(5)
C11' Se1' C19' C24' -30.5(6)
C24' C19' C20' C21' 0.0
Se1' C19' C20' C21' 177.5(5)
C19' C20' C21' C22' 0.0
C20' C21' C22' C23' 0.0
C21' C22' C23' C24' 0.0
C22' C23' C24' C19' 0.0
C20' C19' C24' C23' 0.0
Se1' C19' C24' C23' -177.2(6)
O2' C3' C4' C5' -70.0(12)
C10' C3' C4' C5' 62.4(12)
C2' C3' C4' C5' 179.5(7)
O2' C3' C4' C9' 110.4(8)
C10' C3' C4' C9' -117.2(8)
C2' C3' C4' C9' -0.1(10)
C9' C4' C5' C6' 0.0
C3' C4' C5' C6' -179.6(10)
C4' C5' C6' C7' 0.0
C5' C6' C7' C8' 0.0
C6' C7' C8' C9' 0.0
C2' N1' C9' C8' 179.3(8)
C25' N1' C9' C8' 10.4(15)
C2' N1' C9' C4' -3.1(12)
C25' N1' C9' C4' -172.0(10)
C7' C8' C9' N1' 177.4(10)
C7' C8' C9' C4' 0.0
C5' C4' C9' N1' -177.9(8)
C3' C4' C9' N1' 1.8(9)
C5' C4' C9' C8' 0.0
C3' C4' C9' C8' 179.7(8)
